data_4023739
loop_
_publ_author_name
'Daniel B. Werz'
'Felix R. Fischer'
'Stefan C. Kornmayer'
'Frank Rominger'
'Rolf Gleiter'

_publ_contact_author_address
;
        Organisch-Chemisches Institut
        Universit\"at Heidelberg
        Im Neuenheimer Feld 270
        D-69120 Heidelberg
        Germany
;
_publ_contact_author_email rolf.gleiter@oci.uni-heidelberg.de
_publ_contact_author_fax '049 6221 54- 4205'
_publ_contact_author_name 'Gleiter, Rolf'
_publ_contact_author_phone '049 6221 54- 8400'
_publ_section_title
;
 Macrocyclic Cyclophanes with Two and Three
 \a,\w-Dichalcogena-1,4-diethynylaryl Units:
 Syntheses and Structural Properties
;
_journal_name_full 'Journal of Organic Chemistry'
_journal_page_first 8021
_journal_page_last 8029
_journal_paper_doi 10.1021/jo801378p
_journal_volume 73
_journal_year 2008
_chemical_formula_sum 'C30 H28 S4'
_chemical_formula_weight 516.76
_chemical_name_systematic
;
 ?
;
_space_group_IT_number 14
_symmetry_cell_setting monoclinic
_symmetry_space_group_name_Hall '-P 2ybc'
_symmetry_space_group_name_H-M 'P 1 21/c 1'
_atom_sites_solution_hydrogens geom
_atom_sites_solution_primary direct
_atom_sites_solution_secondary difmap
_audit_creation_method SHELXL-97
_cell_angle_alpha 90.00
_cell_angle_beta 92.6430(10)
_cell_angle_gamma 90.00
_cell_formula_units_Z 2
_cell_length_a 11.3467(3)
_cell_length_b 10.1243(3)
_cell_length_c 12.5302(3)
_cell_measurement_temperature 200(2)
_cell_volume 1437.91(7)
_computing_cell_refinement 'Bruker SMART'
_computing_data_collection 'Bruker SMART'
_computing_data_reduction 'Bruker SHELXTL'
_computing_molecular_graphics 'Bruker SHELXTL'
_computing_publication_material 'Bruker SHELXTL'
_computing_structure_refinement 'SHELXL-97 (Sheldrick, 1997)'
_computing_structure_solution 'SHELXS-97 (Sheldrick, 1990)'
_diffrn_ambient_temperature 200(2)
_diffrn_measured_fraction_theta_full 0.999
_diffrn_measured_fraction_theta_max 0.999
_diffrn_measurement_device_type 'CCD area detector'
_diffrn_measurement_method 'phi and omega scans'
_diffrn_radiation_monochromator graphite
_diffrn_radiation_source 'fine-focus sealed tube'
_diffrn_radiation_type MoK\a
_diffrn_radiation_wavelength 0.71073
_diffrn_reflns_av_R_equivalents 0.0352
_diffrn_reflns_av_sigmaI/netI 0.0249
_diffrn_reflns_limit_h_max 14
_diffrn_reflns_limit_h_min -14
_diffrn_reflns_limit_k_max 13
_diffrn_reflns_limit_k_min -13
_diffrn_reflns_limit_l_max 16
_diffrn_reflns_limit_l_min -16
_diffrn_reflns_number 14384
_diffrn_reflns_theta_full 27.46
_diffrn_reflns_theta_max 27.46
_diffrn_reflns_theta_min 1.80
_exptl_absorpt_coefficient_mu 0.346
_exptl_absorpt_correction_T_max 0.96
_exptl_absorpt_correction_T_min 0.72
_exptl_absorpt_correction_type multi-scan
_exptl_absorpt_process_details 'Blessing, Acta Cryst. (1995) A51 33-38.'
_exptl_crystal_colour colorless
_exptl_crystal_density_diffrn 1.194
_exptl_crystal_density_method 'not measured'
_exptl_crystal_description polyhedron
_exptl_crystal_F_000 544
_exptl_crystal_size_max .28
_exptl_crystal_size_mid .28
_exptl_crystal_size_min .14
_refine_diff_density_max 0.475
_refine_diff_density_min -0.379
_refine_diff_density_rms 0.045
_refine_ls_extinction_method none
_refine_ls_goodness_of_fit_ref 1.027
_refine_ls_hydrogen_treatment constr
_refine_ls_matrix_type full
_refine_ls_number_parameters 154
_refine_ls_number_reflns 3286
_refine_ls_number_restraints 0
_refine_ls_restrained_S_all 1.027
_refine_ls_R_factor_all 0.0587
_refine_ls_R_factor_gt 0.0414
_refine_ls_shift/su_max 0.007
_refine_ls_shift/su_mean 0.001
_refine_ls_structure_factor_coef Fsqd
_refine_ls_weighting_details 'calc w=1/[\s^2^(Fo^2^)+(0.0501P)^2^+0.6770P] where P=(Fo^2^+2Fc^2^)/3'
_refine_ls_weighting_scheme calc
_refine_ls_wR_factor_gt 0.1032
_refine_ls_wR_factor_ref 0.1127
_reflns_number_gt 2534
_reflns_number_total 3286
_reflns_threshold_expression >2sigma(I)
_cod_data_source_file jo801378p_si_002_02.cif
_cod_data_source_block dwe50_(in_paper_4(5))
_cod_depositor_comments
;
The following automatic conversions were performed:
'_symmetry_cell_setting' value 'Monoclinic' changed to 'monoclinic'
according to '/home/saulius/struct/CIF-dictionaries/cif_core.dic'
dictionary named 'cif_core.dic' version 2.4.1 from 2010-06-29.

Automatic conversion script
Id: cif_fix_enum 1527 2010-12-29 10:47:43Z saulius 
;
_cod_original_sg_symbol_H-M 'P 21/c'
_cod_database_code 4023739

loop_
_symmetry_equiv_pos_as_xyz
'x, y, z'
'-x, y+1/2, -z+1/2'
'-x, -y, -z'
'x, -y-1/2, z-1/2'

loop_
_atom_site_label
_atom_site_type_symbol
_atom_site_fract_x
_atom_site_fract_y
_atom_site_fract_z
_atom_site_U_iso_or_equiv
_atom_site_adp_type
_atom_site_occupancy
_atom_site_symmetry_multiplicity
_atom_site_calc_flag
_atom_site_refinement_flags
_atom_site_disorder_assembly
_atom_site_disorder_group
S1 S 0.01572(5) 0.10710(5) 0.20249(4) 0.04680(17) Uani 1 1 d . . .
S2 S 0.51367(4) -0.57187(6) 0.79584(5) 0.05219(18) Uani 1 1 d . . .
C1 C -0.24104(19) -0.1757(2) 0.12640(19) 0.0525(5) Uani 1 1 d . . .
H1A H -0.2858 -0.1293 0.0680 0.063 Uiso 1 1 calc R . .
H1B H -0.1868 -0.2388 0.0936 0.063 Uiso 1 1 calc R . .
C2 C -0.16845(18) -0.0743(2) 0.19329(17) 0.0481(5) Uani 1 1 d . . .
H2A H -0.2220 -0.0066 0.2210 0.058 Uiso 1 1 calc R . .
H2B H -0.1288 -0.1194 0.2552 0.058 Uiso 1 1 calc R . .
C3 C -0.07793(18) -0.0088(2) 0.12841(16) 0.0461(5) Uani 1 1 d . . .
H3A H -0.1187 0.0384 0.0682 0.055 Uiso 1 1 calc R . .
H3B H -0.0276 -0.0777 0.0978 0.055 Uiso 1 1 calc R . .
C4 C 0.08296(16) 0.00449(18) 0.29253(15) 0.0375(4) Uani 1 1 d . . .
C5 C 0.13090(17) -0.06700(18) 0.35682(14) 0.0368(4) Uani 1 1 d . . .
C6 C 0.19190(16) -0.15729(17) 0.42911(13) 0.0325(4) Uani 1 1 d . . .
C7 C 0.15003(16) -0.18258(19) 0.53034(14) 0.0378(4) Uani 1 1 d . . .
H7 H 0.0809 -0.1392 0.5522 0.045 Uiso 1 1 calc R . .
C8 C 0.20833(16) -0.27015(19) 0.59891(14) 0.0377(4) Uani 1 1 d . . .
H8 H 0.1793 -0.2858 0.6677 0.045 Uiso 1 1 calc R . .
C9 C 0.30970(15) -0.33593(16) 0.56814(13) 0.0311(4) Uani 1 1 d . . .
C10 C 0.35093(16) -0.31165(18) 0.46641(14) 0.0366(4) Uani 1 1 d . . .
H10 H 0.4192 -0.3563 0.4441 0.044 Uiso 1 1 calc R . .
C11 C 0.29309(16) -0.22326(18) 0.39828(14) 0.0378(4) Uani 1 1 d . . .
H11 H 0.3224 -0.2071 0.3297 0.045 Uiso 1 1 calc R . .
C12 C 0.37372(16) -0.42302(18) 0.64039(14) 0.0356(4) Uani 1 1 d . . .
C13 C 0.42909(16) -0.48771(19) 0.70493(15) 0.0380(4) Uani 1 1 d . . .
C14 C 0.40073(17) -0.6524(2) 0.87200(16) 0.0440(5) Uani 1 1 d . . .
H14A H 0.4395 -0.6999 0.9332 0.053 Uiso 1 1 calc R . .
H14B H 0.3488 -0.5840 0.9011 0.053 Uiso 1 1 calc R . .
C15 C 0.32630(18) -0.7487(2) 0.80670(18) 0.0476(5) Uani 1 1 d . . .
H15A H 0.3786 -0.8121 0.7718 0.057 Uiso 1 1 calc R . .
H15B H 0.2812 -0.6999 0.7498 0.057 Uiso 1 1 calc R . .

loop_
_atom_site_aniso_label
_atom_site_aniso_U_11
_atom_site_aniso_U_22
_atom_site_aniso_U_33
_atom_site_aniso_U_23
_atom_site_aniso_U_13
_atom_site_aniso_U_12
S1 0.0526(3) 0.0365(3) 0.0505(3) 0.0143(2) -0.0062(2) 0.0003(2)
S2 0.0348(3) 0.0599(3) 0.0613(4) 0.0258(3) -0.0036(2) 0.0025(2)
C1 0.0485(12) 0.0465(12) 0.0618(14) 0.0159(10) -0.0040(10) -0.0029(10)
C2 0.0445(11) 0.0495(12) 0.0502(12) 0.0098(9) 0.0014(9) 0.0048(9)
C3 0.0476(11) 0.0467(11) 0.0432(11) 0.0115(9) -0.0066(9) 0.0022(9)
C4 0.0409(10) 0.0367(10) 0.0348(10) 0.0025(8) 0.0013(8) 0.0005(8)
C5 0.0417(10) 0.0361(9) 0.0325(9) -0.0017(8) -0.0012(8) -0.0028(8)
C6 0.0379(9) 0.0318(8) 0.0274(9) 0.0003(7) -0.0031(7) -0.0049(7)
C7 0.0389(10) 0.0435(10) 0.0310(9) -0.0002(8) 0.0025(7) 0.0032(8)
C8 0.0416(10) 0.0463(11) 0.0253(9) 0.0033(8) 0.0030(7) -0.0026(8)
C9 0.0360(9) 0.0310(8) 0.0258(8) -0.0014(7) -0.0034(7) -0.0051(7)
C10 0.0361(9) 0.0429(10) 0.0308(9) -0.0012(8) 0.0017(7) 0.0010(8)
C11 0.0434(10) 0.0450(11) 0.0253(9) 0.0030(7) 0.0031(7) -0.0029(8)
C12 0.0381(9) 0.0377(9) 0.0309(9) -0.0002(7) 0.0015(7) -0.0039(8)
C13 0.0382(10) 0.0391(10) 0.0368(10) 0.0033(8) 0.0018(8) 0.0013(8)
C14 0.0373(10) 0.0466(11) 0.0479(12) 0.0183(9) -0.0017(8) 0.0016(8)
C15 0.0432(11) 0.0404(10) 0.0587(13) 0.0084(9) -0.0018(9) 0.0040(9)

loop_
_atom_type_symbol
_atom_type_description
_atom_type_scat_dispersion_real
_atom_type_scat_dispersion_imag
_atom_type_scat_source
C C 0.0033 0.0016 'International Tables Vol C Tables 4.2.6.8 and 6.1.1.4'
H H 0.0000 0.0000 'International Tables Vol C Tables 4.2.6.8 and 6.1.1.4'
S S 0.1246 0.1234 'International Tables Vol C Tables 4.2.6.8 and 6.1.1.4'

loop_
_geom_angle_atom_site_label_1
_geom_angle_atom_site_label_2
_geom_angle_atom_site_label_3
_geom_angle
_geom_angle_site_symmetry_1
_geom_angle_site_symmetry_3
_geom_angle_publ_flag
C4 S1 C3 100.38(9) . . ?
C13 S2 C14 100.81(9) . . ?
C15 C1 C2 111.99(19) 3_546 . ?
C3 C2 C1 111.33(18) . . ?
C2 C3 S1 114.26(15) . . ?
C5 C4 S1 179.34(19) . . ?
C4 C5 C6 176.5(2) . . ?
C11 C6 C7 118.74(16) . . ?
C11 C6 C5 120.40(16) . . ?
C7 C6 C5 120.85(17) . . ?
C8 C7 C6 120.56(17) . . ?
C7 C8 C9 120.69(16) . . ?
C8 C9 C10 118.76(16) . . ?
C8 C9 C12 121.12(16) . . ?
C10 C9 C12 120.07(16) . . ?
C11 C10 C9 120.49(17) . . ?
C10 C11 C6 120.76(16) . . ?
C13 C12 C9 175.3(2) . . ?
C12 C13 S2 176.51(18) . . ?
C15 C14 S2 113.25(15) . . ?
C14 C15 C1 112.48(18) . 3_546 ?

loop_
_geom_bond_atom_site_label_1
_geom_bond_atom_site_label_2
_geom_bond_distance
_geom_bond_site_symmetry_2
_geom_bond_publ_flag
S1 C4 1.6896(19) . ?
S1 C3 1.810(2) . ?
S2 C13 1.6864(19) . ?
S2 C14 1.825(2) . ?
C1 C15 1.516(3) 3_546 ?
C1 C2 1.540(3) . ?
C2 C3 1.494(3) . ?
C4 C5 1.195(3) . ?
C5 C6 1.441(2) . ?
C6 C11 1.398(3) . ?
C6 C7 1.399(2) . ?
C7 C8 1.382(3) . ?
C8 C9 1.399(3) . ?
C9 C10 1.400(2) . ?
C9 C12 1.437(2) . ?
C10 C11 1.382(3) . ?
C12 C13 1.196(3) . ?
C14 C15 1.506(3) . ?
C15 C1 1.516(3) 3_546 ?
